data_4026613
loop_
_publ_author_name
'Prem N. Basa'
'Arundhati Bhowmick'
'Mariah M. Schulz'
'Andrew G. Sykes'

_publ_section_title
;
 Site-Selective Imination of an Anthracenone Sensor: Selective
 Fluorescence Detection of Barium(II)
;
_journal_name_full 'Journal of Organic Chemistry'
_journal_page_first 7866
_journal_page_last 7871
_journal_paper_doi 10.1021/jo2013143
_journal_volume 76
_journal_year 2011
_chemical_formula_moiety 'C32 H30 N2 O6'
_chemical_formula_sum 'C32 H30 N2 O6'
_chemical_formula_weight 538.58
_chemical_name_common AQ-pyrrole-imine
_chemical_name_systematic
;
 ?
;
_space_group_IT_number 61
_symmetry_cell_setting orthorhombic
_symmetry_space_group_name_Hall '-P 2bc 2ac'
_symmetry_space_group_name_H-M 'P c a b'
_atom_sites_solution_hydrogens geom
_atom_sites_solution_primary direct
_atom_sites_solution_secondary difmap
_audit_creation_method SHELXL-97
_cell_angle_alpha 90.00
_cell_angle_beta 90.00
_cell_angle_gamma 90.00
_cell_formula_units_Z 8
_cell_length_a 7.6426(7)
_cell_length_b 22.219(2)
_cell_length_c 30.684(3)
_cell_measurement_reflns_used 8665
_cell_measurement_temperature 100(2)
_cell_measurement_theta_max 25.36
_cell_measurement_theta_min 2.26
_cell_volume 5210.5(8)
_computing_cell_refinement 'Bruker SAINT (Bruker, 2006)'
_computing_data_collection 'Bruker APEXII (Bruker, 2006)'
_computing_data_reduction 'Bruker SAINT (Bruker, 2006)'
_computing_molecular_graphics 'Ortep-3(Farrugia, 1997)'
_computing_publication_material 'WinGX(Farrugia, 1999)'
_computing_structure_refinement 'SHELXL-97 (Sheldrick, 1997a)'
_computing_structure_solution SIR92
_diffrn_ambient_temperature 100(2)
_diffrn_measured_fraction_theta_full 0.999
_diffrn_measured_fraction_theta_max 0.999
_diffrn_measurement_device_type 'CCD area detector'
_diffrn_measurement_method 'phi and omega scans'
_diffrn_radiation_monochromator graphite
_diffrn_radiation_source 'fine-focus sealed tube'
_diffrn_radiation_type MoK\a
_diffrn_radiation_wavelength 0.71073
_diffrn_reflns_av_R_equivalents 0.1121
_diffrn_reflns_av_sigmaI/netI 0.0533
_diffrn_reflns_limit_h_max 9
_diffrn_reflns_limit_h_min -9
_diffrn_reflns_limit_k_max 26
_diffrn_reflns_limit_k_min -26
_diffrn_reflns_limit_l_max 37
_diffrn_reflns_limit_l_min -36
_diffrn_reflns_number 49319
_diffrn_reflns_theta_full 25.40
_diffrn_reflns_theta_max 25.40
_diffrn_reflns_theta_min 1.61
_diffrn_standards_decay_% 0
_diffrn_standards_interval_count 0
_diffrn_standards_interval_time 0
_diffrn_standards_number 0
_exptl_absorpt_coefficient_mu 0.095
_exptl_absorpt_correction_T_max 0.9840
_exptl_absorpt_correction_T_min 0.9259
_exptl_absorpt_correction_type multi-scan
_exptl_absorpt_process_details SADABS
_exptl_crystal_colour red
_exptl_crystal_density_diffrn 1.373
_exptl_crystal_description needle
_exptl_crystal_F_000 2272
_exptl_crystal_size_max 0.82
_exptl_crystal_size_mid 0.18
_exptl_crystal_size_min 0.17
_refine_diff_density_max 0.807
_refine_diff_density_min -0.343
_refine_diff_density_rms 0.067
_refine_ls_extinction_method none
_refine_ls_goodness_of_fit_ref 1.048
_refine_ls_hydrogen_treatment constr
_refine_ls_matrix_type full
_refine_ls_number_parameters 361
_refine_ls_number_reflns 4802
_refine_ls_number_restraints 0
_refine_ls_restrained_S_all 1.048
_refine_ls_R_factor_all 0.1129
_refine_ls_R_factor_gt 0.0662
_refine_ls_shift/su_max 0.000
_refine_ls_shift/su_mean 0.000
_refine_ls_structure_factor_coef Fsqd
_refine_ls_weighting_details 'calc w=1/[\s^2^(Fo^2^)+(0.1037P)^2^+3.8326P] where P=(Fo^2^+2Fc^2^)/3'
_refine_ls_weighting_scheme calc
_refine_ls_wR_factor_gt 0.1742
_refine_ls_wR_factor_ref 0.2038
_reflns_number_gt 3032
_reflns_number_total 4802
_reflns_threshold_expression >2sigma(I)
_cod_data_source_file jo2013143_si_001_2.cif
_cod_data_source_block 10032
_cod_original_cell_volume 5210.4(8)
_cod_database_code 4026613

loop_
_symmetry_equiv_pos_as_xyz
'x, y, z'
'-x, -y+1/2, z+1/2'
'x+1/2, -y, -z+1/2'
'-x+1/2, y+1/2, -z'
'-x, -y, -z'
'x, y-1/2, -z-1/2'
'-x-1/2, y, z-1/2'
'x-1/2, -y-1/2, z'

loop_
_atom_site_label
_atom_site_type_symbol
_atom_site_fract_x
_atom_site_fract_y
_atom_site_fract_z
_atom_site_U_iso_or_equiv
_atom_site_adp_type
_atom_site_occupancy
_atom_site_symmetry_multiplicity
_atom_site_calc_flag
_atom_site_refinement_flags
C1 C 0.0789(5) 0.17498(15) 0.28281(11) 0.0296(8) Uani 1 1 d .
C2 C -0.0841(4) 0.18978(15) 0.26524(12) 0.0328(9) Uani 1 1 d .
H2 H -0.1768 0.1997 0.2835 0.039 Uiso 1 1 calc R
C3 C -0.1062(5) 0.18954(16) 0.22101(12) 0.0343(9) Uani 1 1 d .
H3 H -0.2144 0.2001 0.2094 0.041 Uiso 1 1 calc R
C4 C 0.0277(4) 0.17399(16) 0.19326(12) 0.0323(8) Uani 1 1 d .
H4 H 0.0093 0.1736 0.1633 0.039 Uiso 1 1 calc R
C5 C 0.1913(4) 0.15875(14) 0.21019(11) 0.0266(8) Uani 1 1 d .
C6 C 0.3395(4) 0.14638(14) 0.18014(11) 0.0275(8) Uani 1 1 d .
C7 C 0.4871(4) 0.10985(14) 0.19830(10) 0.0245(7) Uani 1 1 d .
C8 C 0.5953(4) 0.07518(15) 0.17159(11) 0.0286(8) Uani 1 1 d .
H8 H 0.5812 0.0763 0.1415 0.034 Uiso 1 1 calc R
C9 C 0.7234(4) 0.03924(15) 0.18984(11) 0.0294(8) Uani 1 1 d .
H9 H 0.7963 0.0168 0.1718 0.035 Uiso 1 1 calc R
C10 C 0.7448(4) 0.03608(15) 0.23409(11) 0.0289(8) Uani 1 1 d .
H10 H 0.8302 0.0110 0.2458 0.035 Uiso 1 1 calc R
C11 C 0.6396(4) 0.07009(14) 0.26166(10) 0.0255(8) Uani 1 1 d .
C12 C 0.5094(4) 0.10825(14) 0.24367(11) 0.0245(7) Uani 1 1 d .
C14 C 0.2187(4) 0.15948(14) 0.25514(11) 0.0252(8) Uani 1 1 d .
C13 C 0.3996(4) 0.14710(14) 0.27206(11) 0.0256(7) Uani 1 1 d .
C15 C -0.0216(5) 0.19383(18) 0.35524(12) 0.0408(10) Uani 1 1 d .
H22A H -0.1241 0.1682 0.3536 0.049 Uiso 1 1 calc R
H22B H -0.0555 0.2346 0.3477 0.049 Uiso 1 1 calc R
C16 C 0.0545(6) 0.19213(18) 0.39995(13) 0.0451(10) Uani 1 1 d .
H21A H 0.1758 0.2049 0.3984 0.054 Uiso 1 1 calc R
H21B H -0.0074 0.2209 0.4181 0.054 Uiso 1 1 calc R
C17 C 0.1526(5) 0.08847(18) 0.40178(12) 0.0421(10) Uani 1 1 d .
H20A H 0.2661 0.1045 0.3936 0.050 Uiso 1 1 calc R
H20B H 0.0968 0.0721 0.3760 0.050 Uiso 1 1 calc R
C18 C 0.1726(6) 0.03998(17) 0.43646(13) 0.0436(10) Uani 1 1 d .
H19A H 0.2523 0.0535 0.4590 0.052 Uiso 1 1 calc R
H19B H 0.0601 0.0315 0.4498 0.052 Uiso 1 1 calc R
C19 C 0.3890(6) -0.03781(18) 0.43625(14) 0.0478(11) Uani 1 1 d .
H18A H 0.4043 -0.0784 0.4252 0.057 Uiso 1 1 calc R
H18B H 0.3692 -0.0406 0.4674 0.057 Uiso 1 1 calc R
C20 C 0.5527(5) -0.00344(18) 0.42855(12) 0.0428(10) Uani 1 1 d .
H17A H 0.5401 0.0375 0.4391 0.051 Uiso 1 1 calc R
H17B H 0.6495 -0.0222 0.4438 0.051 Uiso 1 1 calc R
C21 C 0.7445(5) 0.02548(18) 0.37221(12) 0.0416(10) Uani 1 1 d .
H16A H 0.8415 0.0042 0.3856 0.050 Uiso 1 1 calc R
H16B H 0.7439 0.0664 0.3832 0.050 Uiso 1 1 calc R
C22 C 0.7652(5) 0.02576(18) 0.32401(12) 0.0401(9) Uani 1 1 d .
H15A H 0.8845 0.0363 0.3164 0.048 Uiso 1 1 calc R
H15B H 0.7404 -0.0139 0.3124 0.048 Uiso 1 1 calc R
C23 C 0.4567(4) 0.16637(15) 0.10995(11) 0.0295(8) Uani 1 1 d .
C24 C 0.4255(5) 0.14129(16) 0.06899(11) 0.0336(9) Uani 1 1 d .
H24 H 0.3183 0.1231 0.0633 0.040 Uiso 1 1 calc R
C25 C 0.5505(5) 0.14311(16) 0.03691(12) 0.0335(9) Uani 1 1 d .
H25 H 0.5289 0.1246 0.0102 0.040 Uiso 1 1 calc R
C26 C 0.7086(5) 0.17219(15) 0.04380(11) 0.0296(8) Uani 1 1 d .
C27 C 0.7366(5) 0.20056(15) 0.08399(11) 0.0289(8) Uani 1 1 d .
H27 H 0.8400 0.2216 0.0888 0.035 Uiso 1 1 calc R
C28 C 0.6137(5) 0.19761(15) 0.11599(11) 0.0300(8) Uani 1 1 d .
H28 H 0.6346 0.2168 0.1424 0.036 Uiso 1 1 calc R
C29 C 1.0134(5) 0.18737(17) 0.01784(13) 0.0397(9) Uani 1 1 d .
H29 H 1.0639 0.1977 0.0444 0.048 Uiso 1 1 calc R
C30 C 1.0984(5) 0.18296(18) -0.02058(13) 0.0443(10) Uani 1 1 d .
H30 H 1.2170 0.1897 -0.0253 0.053 Uiso 1 1 calc R
C31 C 0.9743(6) 0.16629(18) -0.05204(13) 0.0440(10) Uani 1 1 d .
H31 H 0.9960 0.1604 -0.0816 0.053 Uiso 1 1 calc R
C32 C 0.8185(5) 0.16033(17) -0.03209(12) 0.0398(9) Uani 1 1 d .
H32 H 0.7143 0.1489 -0.0454 0.048 Uiso 1 1 calc R
N1 N 0.3231(4) 0.16678(13) 0.14142(9) 0.0306(7) Uani 1 1 d .
N2 N 0.8396(4) 0.17398(13) 0.01121(9) 0.0313(7) Uani 1 1 d .
O1 O 0.4552(3) 0.16868(11) 0.30567(8) 0.0334(6) Uani 1 1 d .
O2 O 0.1104(3) 0.17283(12) 0.32658(9) 0.0418(7) Uani 1 1 d .
O3 O 0.0473(3) 0.13417(12) 0.42050(8) 0.0441(7) Uani 1 1 d .
O4 O 0.2385(4) -0.01209(12) 0.41639(9) 0.0475(7) Uani 1 1 d .
O5 O 0.5848(4) -0.00335(12) 0.38280(8) 0.0441(7) Uani 1 1 d .
O6 O 0.6503(3) 0.06737(10) 0.30671(8) 0.0326(6) Uani 1 1 d .

loop_
_atom_site_aniso_label
_atom_site_aniso_U_11
_atom_site_aniso_U_22
_atom_site_aniso_U_33
_atom_site_aniso_U_23
_atom_site_aniso_U_13
_atom_site_aniso_U_12
C1 0.036(2) 0.0233(18) 0.030(2) 0.0044(14) 0.0002(16) -0.0011(15)
C2 0.0235(18) 0.0239(18) 0.051(2) 0.0035(16) 0.0049(16) 0.0002(15)
C3 0.0238(18) 0.030(2) 0.050(2) 0.0073(17) -0.0054(17) -0.0027(15)
C4 0.031(2) 0.028(2) 0.038(2) 0.0046(16) -0.0067(16) -0.0050(16)
C5 0.0252(18) 0.0164(16) 0.038(2) 0.0021(14) -0.0036(15) -0.0020(14)
C6 0.0266(18) 0.0169(17) 0.039(2) -0.0036(15) -0.0055(15) -0.0052(14)
C7 0.0259(17) 0.0177(17) 0.0300(19) 0.0004(14) -0.0025(14) -0.0023(14)
C8 0.0304(19) 0.0239(18) 0.0315(19) -0.0007(15) -0.0022(15) 0.0004(15)
C9 0.0339(19) 0.0228(18) 0.0315(19) -0.0039(15) 0.0052(16) 0.0049(15)
C10 0.0274(18) 0.0204(17) 0.039(2) 0.0023(15) 0.0018(15) 0.0068(15)
C11 0.0291(18) 0.0203(17) 0.0270(19) 0.0016(14) 0.0006(14) -0.0020(14)
C12 0.0224(17) 0.0188(17) 0.0324(19) 0.0001(14) -0.0007(14) -0.0023(13)
C14 0.0238(17) 0.0124(16) 0.039(2) 0.0000(14) 0.0018(15) 0.0005(13)
C13 0.0286(18) 0.0175(16) 0.0305(19) 0.0017(14) -0.0010(15) 0.0008(14)
C15 0.046(2) 0.039(2) 0.038(2) 0.0018(17) 0.0084(18) 0.0016(19)
C16 0.050(3) 0.040(2) 0.044(2) -0.0010(19) 0.0071(19) 0.002(2)
C17 0.046(2) 0.044(2) 0.036(2) -0.0071(18) 0.0032(18) 0.0009(19)
C18 0.047(2) 0.042(2) 0.041(2) -0.0051(19) -0.0019(19) 0.006(2)
C19 0.061(3) 0.039(2) 0.043(2) 0.0060(19) -0.002(2) 0.001(2)
C20 0.051(3) 0.043(2) 0.034(2) 0.0055(18) -0.0039(18) 0.005(2)
C21 0.038(2) 0.045(2) 0.041(2) 0.0049(19) -0.0039(18) 0.0070(19)
C22 0.040(2) 0.046(2) 0.035(2) 0.0026(18) 0.0013(17) 0.0031(19)
C23 0.0307(19) 0.0264(19) 0.0312(19) 0.0056(15) -0.0083(15) 0.0047(15)
C24 0.036(2) 0.033(2) 0.032(2) -0.0011(16) -0.0090(17) -0.0051(17)
C25 0.040(2) 0.030(2) 0.0305(19) -0.0060(16) -0.0093(17) -0.0015(17)
C26 0.034(2) 0.0226(18) 0.032(2) 0.0055(15) -0.0065(15) 0.0012(15)
C27 0.0303(19) 0.0227(18) 0.034(2) 0.0016(15) -0.0088(16) -0.0051(15)
C28 0.037(2) 0.0249(18) 0.0278(19) -0.0029(14) -0.0109(16) 0.0006(15)
C29 0.040(2) 0.038(2) 0.041(2) -0.0011(18) -0.0077(18) -0.0042(18)
C30 0.041(2) 0.042(2) 0.050(3) -0.0030(19) -0.005(2) -0.0029(19)
C31 0.055(3) 0.042(2) 0.035(2) -0.0016(18) 0.0045(19) -0.001(2)
C32 0.047(2) 0.039(2) 0.032(2) -0.0002(17) -0.0093(18) -0.0032(19)
N1 0.0338(17) 0.0266(16) 0.0315(17) 0.0018(13) -0.0052(13) 0.0005(13)
N2 0.0369(17) 0.0262(16) 0.0308(17) 0.0008(13) -0.0060(13) -0.0036(13)
O1 0.0356(14) 0.0295(14) 0.0352(15) -0.0054(11) -0.0019(11) 0.0062(11)
O2 0.0296(14) 0.0447(16) 0.0510(17) 0.0053(13) 0.0083(12) 0.0136(12)
O3 0.0483(16) 0.0464(17) 0.0375(15) 0.0029(13) 0.0103(12) 0.0094(13)
O4 0.0534(18) 0.0425(17) 0.0467(17) -0.0020(13) -0.0019(14) 0.0004(14)
O5 0.0531(17) 0.0449(16) 0.0344(15) 0.0049(12) 0.0003(13) -0.0069(13)
O6 0.0304(13) 0.0275(13) 0.0400(15) -0.0033(11) 0.0059(11) 0.0077(11)

loop_
_atom_type_symbol
_atom_type_description
_atom_type_scat_dispersion_real
_atom_type_scat_dispersion_imag
_atom_type_scat_source
C C 0.0033 0.0016 'International Tables Vol C Tables 4.2.6.8 and 6.1.1.4'
H H 0.0000 0.0000 'International Tables Vol C Tables 4.2.6.8 and 6.1.1.4'
N N 0.0061 0.0033 'International Tables Vol C Tables 4.2.6.8 and 6.1.1.4'
O O 0.0106 0.0060 'International Tables Vol C Tables 4.2.6.8 and 6.1.1.4'

loop_
_geom_angle_atom_site_label_1
_geom_angle_atom_site_label_2
_geom_angle_atom_site_label_3
_geom_angle
O2 C1 C2 123.1(3)
O2 C1 C14 116.8(3)
C2 C1 C14 120.1(3)
C3 C2 C1 119.5(3)
C3 C2 H2 120.2
C1 C2 H2 120.2
C2 C3 C4 121.5(3)
C2 C3 H3 119.2
C4 C3 H3 119.2
C3 C4 C5 119.8(3)
C3 C4 H4 120.1
C5 C4 H4 120.1
C14 C5 C4 120.0(3)
C14 C5 C6 120.1(3)
C4 C5 C6 119.8(3)
N1 C6 C5 115.9(3)
N1 C6 C7 127.7(3)
C5 C6 C7 116.3(3)
C8 C7 C12 119.8(3)
C8 C7 C6 121.8(3)
C12 C7 C6 118.3(3)
C9 C8 C7 120.0(3)
C9 C8 H8 120.0
C7 C8 H8 120.0
C10 C9 C8 121.1(3)
C10 C9 H9 119.5
C8 C9 H9 119.5
C9 C10 C11 120.4(3)
C9 C10 H10 119.8
C11 C10 H10 119.8
O6 C11 C10 123.3(3)
O6 C11 C12 117.1(3)
C10 C11 C12 119.6(3)
C7 C12 C11 119.1(3)
C7 C12 C13 119.9(3)
C11 C12 C13 121.0(3)
C5 C14 C1 119.0(3)
C5 C14 C13 118.5(3)
C1 C14 C13 122.3(3)
O1 C13 C12 121.9(3)
O1 C13 C14 122.9(3)
C12 C13 C14 115.1(3)
O2 C15 C16 106.6(3)
O2 C15 H22A 110.4
C16 C15 H22A 110.4
O2 C15 H22B 110.4
C16 C15 H22B 110.4
H22A C15 H22B 108.6
O3 C16 C15 114.3(3)
O3 C16 H21A 108.7
C15 C16 H21A 108.7
O3 C16 H21B 108.7
C15 C16 H21B 108.7
H21A C16 H21B 107.6
O3 C17 C18 106.3(3)
O3 C17 H20A 110.5
C18 C17 H20A 110.5
O3 C17 H20B 110.5
C18 C17 H20B 110.5
H20A C17 H20B 108.7
O4 C18 C17 108.2(3)
O4 C18 H19A 110.1
C17 C18 H19A 110.1
O4 C18 H19B 110.1
C17 C18 H19B 110.1
H19A C18 H19B 108.4
O4 C19 C20 114.0(3)
O4 C19 H18A 108.8
C20 C19 H18A 108.8
O4 C19 H18B 108.8
C20 C19 H18B 108.8
H18A C19 H18B 107.6
O5 C20 C19 107.6(3)
O5 C20 H17A 110.2
C19 C20 H17A 110.2
O5 C20 H17B 110.2
C19 C20 H17B 110.2
H17A C20 H17B 108.5
O5 C21 C22 108.8(3)
O5 C21 H16A 109.9
C22 C21 H16A 109.9
O5 C21 H16B 109.9
C22 C21 H16B 109.9
H16A C21 H16B 108.3
O6 C22 C21 108.5(3)
O6 C22 H15A 110.0
C21 C22 H15A 110.0
O6 C22 H15B 110.0
C21 C22 H15B 110.0
H15A C22 H15B 108.4
C24 C23 C28 117.6(3)
C24 C23 N1 119.8(3)
C28 C23 N1 121.9(3)
C25 C24 C23 121.0(3)
C25 C24 H24 119.5
C23 C24 H24 119.5
C24 C25 C26 120.7(3)
C24 C25 H25 119.6
C26 C25 H25 119.6
C25 C26 C27 118.5(3)
C25 C26 N2 121.4(3)
C27 C26 N2 120.1(3)
C28 C27 C26 120.6(3)
C28 C27 H27 119.7
C26 C27 H27 119.7
C27 C28 C23 121.4(3)
C27 C28 H28 119.3
C23 C28 H28 119.3
C30 C29 N2 108.7(3)
C30 C29 H29 125.7
N2 C29 H29 125.7
C29 C30 C31 107.1(4)
C29 C30 H30 126.4
C31 C30 H30 126.4
C32 C31 C30 108.1(4)
C32 C31 H31 125.9
C30 C31 H31 125.9
C31 C32 N2 108.3(3)
C31 C32 H32 125.8
N2 C32 H32 125.8
C6 N1 C23 124.4(3)
C32 N2 C29 107.7(3)
C32 N2 C26 126.5(3)
C29 N2 C26 125.7(3)
C1 O2 C15 118.2(3)
C17 O3 C16 116.3(3)
C18 O4 C19 115.7(3)
C21 O5 C20 112.0(3)
C22 O6 C11 116.8(3)

loop_
_geom_bond_atom_site_label_1
_geom_bond_atom_site_label_2
_geom_bond_distance
C1 O2 1.365(4)
C1 C2 1.396(5)
C1 C14 1.408(5)
C2 C3 1.368(5)
C2 H2 0.9300
C3 C4 1.376(5)
C3 H3 0.9300
C4 C5 1.395(5)
C4 H4 0.9300
C5 C14 1.395(5)
C5 C6 1.486(5)
C6 N1 1.278(4)
C6 C7 1.497(5)
C7 C8 1.396(5)
C7 C12 1.403(4)
C8 C9 1.382(5)
C8 H8 0.9300
C9 C10 1.369(5)
C9 H9 0.9300
C10 C11 1.390(5)
C10 H10 0.9300
C11 O6 1.386(4)
C11 C12 1.419(4)
C12 C13 1.486(5)
C14 C13 1.502(5)
C13 O1 1.214(4)
C15 O2 1.417(4)
C15 C16 1.491(5)
C15 H22A 0.9700
C15 H22B 0.9700
C16 O3 1.435(5)
C16 H21A 0.9700
C16 H21B 0.9700
C17 O3 1.418(4)
C17 C18 1.522(5)
C17 H20A 0.9700
C17 H20B 0.9700
C18 O4 1.404(5)
C18 H19A 0.9700
C18 H19B 0.9700
C19 O4 1.422(5)
C19 C20 1.484(6)
C19 H18A 0.9700
C19 H18B 0.9700
C20 O5 1.425(4)
C20 H17A 0.9700
C20 H17B 0.9700
C21 O5 1.416(5)
C21 C22 1.487(5)
C21 H16A 0.9700
C21 H16B 0.9700
C22 O6 1.381(4)
C22 H15A 0.9700
C22 H15B 0.9700
C23 C24 1.395(5)
C23 C28 1.399(5)
C23 N1 1.405(4)
C24 C25 1.372(5)
C24 H24 0.9300
C25 C26 1.387(5)
C25 H25 0.9300
C26 C27 1.401(5)
C26 N2 1.416(5)
C27 C28 1.360(5)
C27 H27 0.9300
C28 H28 0.9300
C29 C30 1.350(5)
C29 N2 1.377(5)
C29 H29 0.9300
C30 C31 1.403(6)
C30 H30 0.9300
C31 C32 1.346(6)
C31 H31 0.9300
C32 N2 1.372(4)
C32 H32 0.9300

loop_
_cod_related_entry_id
_cod_related_entry_database
_cod_related_entry_code
1 ChemSpider 30659407
